data_1516470
loop_
_publ_author_name
'Chen, Shenxi'
'Zhang, Yang'
'Niu, Shubin'
'Liu, Xingzhong'
'Che, Yongsheng'

_publ_section_title
;
 Cytotoxic Cleistanthane and Cassane Diterpenoids from the Entomogenous
 Fungus Paraconiothyrium hawaiiense.
;
_journal_issue 6
_journal_name_full 'Journal of natural products'
_journal_page_first 1513
_journal_page_last 1518
_journal_paper_doi 10.1021/np500302e
_journal_volume 77
_journal_year 2014
_chemical_absolute_configuration ad
_chemical_formula_moiety 'C20 H26 O4'
_chemical_formula_sum 'C20 H26 O4'
_chemical_formula_weight 330.41
_chemical_name_systematic
;
 ? 
;
_space_group_crystal_system orthorhombic
_space_group_IT_number 19
_space_group_name_Hall 'P 2ac 2ab'
_space_group_name_H-M_alt 'P 21 21 21'
_symmetry_space_group_name_Hall 'P 2ac 2ab'
_symmetry_space_group_name_H-M 'P 21 21 21'
_atom_sites_solution_hydrogens geom
_atom_sites_solution_primary direct
_atom_sites_solution_secondary difmap
_audit_creation_date 2013-10-14
_audit_creation_method
;
  Olex2 1.1
  (compiled 2011.02.15 svn.r1672, GUI svn.r3494)
;
_cell_angle_alpha 90.00
_cell_angle_beta 90.00
_cell_angle_gamma 90.00
_cell_formula_units_Z 4
_cell_length_a 7.3028(3)
_cell_length_b 13.9746(13)
_cell_length_c 16.4665(12)
_cell_measurement_reflns_used 3328
_cell_measurement_temperature 99.8
_cell_measurement_theta_max 71.6183
_cell_measurement_theta_min 4.1425
_cell_volume 1680.5(2)
_computing_cell_refinement
;
CrysAlisPro, Agilent Technologies,
Version 1.171.35.11 (release 16-05-2011 CrysAlis171 .NET)
(compiled May 16 2011,17:55:39)
;
_computing_data_collection
;
CrysAlisPro, Agilent Technologies,
Version 1.171.35.11 (release 16-05-2011 CrysAlis171 .NET)
(compiled May 16 2011,17:55:39)
;
_computing_data_reduction
;
CrysAlisPro, Agilent Technologies,
Version 1.171.35.11 (release 16-05-2011 CrysAlis171 .NET)
(compiled May 16 2011,17:55:39)
;
_computing_molecular_graphics
;
O. V. Dolomanov, L. J. Bourhis, R. J. Gildea, J. A. K. Howard and H. Puschmann,
OLEX2: a complete structure solution, refinement and analysis program.
J. Appl. Cryst. (2009). 42, 339-341.
;
_computing_publication_material
;
O. V. Dolomanov, L. J. Bourhis, R. J. Gildea, J. A. K. Howard and H. Puschmann,
OLEX2: a complete structure solution, refinement and analysis program.
J. Appl. Cryst. (2009). 42, 339-341.
;
_computing_structure_refinement 'SHELXL-97 (Sheldrick, 1997)'
_computing_structure_solution 'A short history of SHELX (Sheldrick, 2007)/Bruker'
_diffrn_ambient_temperature 99.8
_diffrn_detector_area_resol_mean 16.0971
_diffrn_measured_fraction_theta_full 0.985
_diffrn_measured_fraction_theta_max 0.985
_diffrn_measurement_details
;
  1 omega   -7.00   44.00   1.0000    1.5000
omega____ theta____ kappa____ phi______ frames
    -        0.0000   42.0000  -83.0000 51

  2 omega  -92.00  -46.00   1.0000    1.8000
omega____ theta____ kappa____ phi______ frames
    -      -42.5000  125.0000 -150.0000 46

  3 omega  -49.00   30.00   1.0000    1.8000
omega____ theta____ kappa____ phi______ frames
    -      -42.5000   37.0000  -90.0000 79

  4 omega   -5.00   50.00   1.0000    1.8000
omega____ theta____ kappa____ phi______ frames
    -       56.0000  -37.0000  120.0000 55

  5 omega   -6.00   68.00   1.0000    1.8000
omega____ theta____ kappa____ phi______ frames
    -       56.0000  -37.0000 -120.0000 74

  6 omega  150.00  175.00   1.0000    3.0000
omega____ theta____ kappa____ phi______ frames
    -      112.0000  111.0000   30.0000 25

  7 omega   55.00  162.00   1.0000    3.0000
omega____ theta____ kappa____ phi______ frames
    -      112.0000  -15.0000   60.0000 107

  8 omega  111.00  167.00   1.0000    3.0000
omega____ theta____ kappa____ phi______ frames
    -      112.0000  111.0000   90.0000 56

  9 omega  101.00  127.00   1.0000    3.0000
omega____ theta____ kappa____ phi______ frames
    -      112.0000  111.0000   30.0000 26

 10 omega  150.00  176.00   1.0000    3.0000
omega____ theta____ kappa____ phi______ frames
    -      112.0000   77.0000  -60.0000 26

 11 omega   85.00  120.00   1.0000    3.0000
omega____ theta____ kappa____ phi______ frames
    -      112.0000   77.0000  -60.0000 35

 12 omega  106.00  173.00   1.0000    3.0000
omega____ theta____ kappa____ phi______ frames
    -      112.0000  111.0000 -180.0000 67

 13 omega  119.00  174.00   1.0000    3.0000
omega____ theta____ kappa____ phi______ frames
    -      112.0000  111.0000  120.0000 55

 14 omega   89.00  136.00   1.0000    3.0000
omega____ theta____ kappa____ phi______ frames
    -      112.0000   77.0000 -180.0000 47
;
_diffrn_measurement_device_type 'Xcalibur, Eos, Gemini'
_diffrn_measurement_method '\w scans'
_diffrn_orient_matrix_UB_11 0.1035056000
_diffrn_orient_matrix_UB_12 0.0378793000
_diffrn_orient_matrix_UB_13 -0.0747211000
_diffrn_orient_matrix_UB_21 -0.0377841000
_diffrn_orient_matrix_UB_22 0.1034759000
_diffrn_orient_matrix_UB_23 0.0274541000
_diffrn_orient_matrix_UB_31 0.1794903000
_diffrn_orient_matrix_UB_32 -0.0002097000
_diffrn_orient_matrix_UB_33 0.0490286000
_diffrn_radiation_monochromator graphite
_diffrn_radiation_type 'Cu K\a'
_diffrn_radiation_wavelength 1.5418
_diffrn_reflns_av_R_equivalents 0.0166
_diffrn_reflns_av_unetI/netI 0.0247
_diffrn_reflns_limit_h_max 8
_diffrn_reflns_limit_h_min -8
_diffrn_reflns_limit_k_max 16
_diffrn_reflns_limit_k_min -17
_diffrn_reflns_limit_l_max 20
_diffrn_reflns_limit_l_min -19
_diffrn_reflns_number 5578
_diffrn_reflns_theta_full 71.96
_diffrn_reflns_theta_max 71.96
_diffrn_reflns_theta_min 4.15
_diffrn_source 'Enhance (Cu) X-ray Source'
_exptl_absorpt_coefficient_mu 0.721
_exptl_absorpt_correction_T_max 1.00000
_exptl_absorpt_correction_T_min 0.82767
_exptl_absorpt_correction_type multi-scan
_exptl_absorpt_process_details
;
CrysAlisPro, Agilent Technologies,
Version 1.171.35.11 (release 16-05-2011 CrysAlis171 .NET)
(compiled May 16 2011,17:55:39)
Empirical absorption correction using spherical harmonics,
 implemented in SCALE3 ABSPACK scaling algorithm.
;
_exptl_crystal_density_diffrn 1.306
_exptl_crystal_density_method 'not measured'
_exptl_crystal_F_000 712
_exptl_crystal_size_max 0.60
_exptl_crystal_size_mid 0.60
_exptl_crystal_size_min 0.12
_refine_diff_density_max 0.271
_refine_diff_density_min -0.203
_refine_diff_density_rms 0.047
_refine_ls_abs_structure_details 'Flack H D (1983), Acta Cryst. A39, 876-881'
_refine_ls_abs_structure_Flack 0.00(16)
_refine_ls_extinction_method none
_refine_ls_goodness_of_fit_ref 1.041
_refine_ls_hydrogen_treatment mixed
_refine_ls_matrix_type full
_refine_ls_number_parameters 220
_refine_ls_number_reflns 3215
_refine_ls_number_restraints 0
_refine_ls_restrained_S_all 1.041
_refine_ls_R_factor_all 0.0350
_refine_ls_R_factor_gt 0.0344
_refine_ls_shift/su_max 0.000
_refine_ls_shift/su_mean 0.000
_refine_ls_structure_factor_coef Fsqd
_refine_ls_weighting_details 'calc w=1/[\s^2^(Fo^2^)+(0.0561P)^2^+0.3433P] where P=(Fo^2^+2Fc^2^)/3'
_refine_ls_weighting_scheme calc
_refine_ls_wR_factor_gt 0.0882
_refine_ls_wR_factor_ref 0.0888
_reflns_number_gt 3157
_reflns_number_total 3215
_reflns_threshold_expression >2sigma(I)
_cod_data_source_file np500302e_si_002.cif
_cod_data_source_block exp_1614
_cod_depositor_comments 'Adding full bibliography for 1516470--1516471.cif.'
_cod_database_code 1516470
_reflns_odcompleteness_completeness 99.83
_reflns_odcompleteness_iscentric 1
_reflns_odcompleteness_theta 66.97

loop_
_space_group_symop_id
_space_group_symop_operation_xyz
1 'x, y, z'
2 '-x+1/2, -y, z+1/2'
3 'x+1/2, -y+1/2, -z'
4 '-x, y+1/2, -z+1/2'

loop_
_atom_site_label
_atom_site_type_symbol
_atom_site_fract_x
_atom_site_fract_y
_atom_site_fract_z
_atom_site_U_iso_or_equiv
_atom_site_adp_type
_atom_site_occupancy
_atom_site_symmetry_multiplicity
_atom_site_calc_flag
_atom_site_refinement_flags
C2 C -0.0008(2) 0.31098(10) 0.11768(8) 0.0134(3) Uani 1 1 d .
C6 C -0.17057(19) 0.18618(9) 0.20747(8) 0.0120(3) Uani 1 1 d .
C12 C -0.35781(18) 0.24581(10) 0.33175(8) 0.0127(3) Uani 1 1 d .
H12 H -0.2647 0.2278 0.3718 0.015 Uiso 1 1 calc R
O2 O 0.24219(14) 0.23608(8) 0.08395(6) 0.0199(2) Uani 1 1 d .
C13 C -0.32109(19) 0.35016(9) 0.30589(8) 0.0127(3) Uani 1 1 d .
H13A H -0.4276 0.3748 0.2776 0.015 Uiso 1 1 calc R
H13B H -0.3024 0.3890 0.3540 0.015 Uiso 1 1 calc R
C9 C -0.5574(2) 0.06192(10) 0.33489(9) 0.0176(3) Uani 1 1 d .
H9A H -0.6531 0.0687 0.2944 0.021 Uiso 1 1 calc R
H9B H -0.5675 -0.0015 0.3585 0.021 Uiso 1 1 calc R
C7 C -0.34607(19) 0.17447(10) 0.26039(8) 0.0125(3) Uani 1 1 d .
H7 H -0.4511 0.1872 0.2250 0.015 Uiso 1 1 calc R
C11 C -0.54876(19) 0.23840(10) 0.37335(8) 0.0146(3) Uani 1 1 d .
H11 H -0.6408 0.2539 0.3321 0.018 Uiso 1 1 calc R
O4 O -0.31862(13) 0.31541(7) 0.12944(6) 0.0130(2) Uani 1 1 d .
H4 H -0.4107 0.3107 0.1577 0.019 Uiso 1 1 calc R
C16 C -0.0209(2) 0.40741(10) 0.07329(9) 0.0163(3) Uani 1 1 d .
H16A H -0.1321 0.4074 0.0423 0.025 Uiso 1 1 calc R
H16B H 0.0815 0.4166 0.0376 0.025 Uiso 1 1 calc R
H16C H -0.0245 0.4583 0.1124 0.025 Uiso 1 1 calc R
C4 C -0.0253(2) 0.12816(11) 0.07354(9) 0.0192(3) Uani 1 1 d .
H4A H 0.0740 0.0898 0.0952 0.023 Uiso 1 1 calc R
H4B H -0.0612 0.1002 0.0220 0.023 Uiso 1 1 calc R
O3 O -0.03061(15) 0.41248(7) 0.26524(6) 0.0182(2) Uani 1 1 d .
C15 C -0.16043(18) 0.29233(9) 0.17700(8) 0.0107(3) Uani 1 1 d .
C17 C 0.0005(2) 0.16063(10) 0.25705(9) 0.0152(3) Uani 1 1 d .
H17A H 0.0103 0.2031 0.3027 0.023 Uiso 1 1 calc R
H17B H 0.1073 0.1669 0.2235 0.023 Uiso 1 1 calc R
H17C H -0.0091 0.0959 0.2760 0.023 Uiso 1 1 calc R
C1 C 0.2007(2) 0.30120(10) 0.14204(8) 0.0153(3) Uani 1 1 d .
C3 C 0.04627(19) 0.22873(11) 0.05784(9) 0.0168(3) Uani 1 1 d .
H3 H 0.0296 0.2480 0.0011 0.020 Uiso 1 1 calc R
C8 C -0.3704(2) 0.07252(10) 0.29406(9) 0.0170(3) Uani 1 1 d .
H8A H -0.3599 0.0266 0.2501 0.020 Uiso 1 1 calc R
H8B H -0.2745 0.0591 0.3332 0.020 Uiso 1 1 calc R
C14 C -0.15575(19) 0.35879(9) 0.25143(8) 0.0116(3) Uani 1 1 d .
C18 C -0.6299(2) 0.11228(12) 0.47524(10) 0.0226(3) Uani 1 1 d .
H18A H -0.6471 0.0483 0.4889 0.027 Uiso 1 1 calc R
H18B H -0.6452 0.1596 0.5143 0.027 Uiso 1 1 calc R
C20 C -0.6979(2) 0.37653(11) 0.44221(11) 0.0266(4) Uani 1 1 d .
H20A H -0.7816 0.3812 0.3998 0.032 Uiso 1 1 calc R
H20B H -0.7042 0.4189 0.4857 0.032 Uiso 1 1 calc R
C10 C -0.58371(19) 0.13587(10) 0.40016(9) 0.0162(3) Uani 1 1 d .
C5 C -0.1881(2) 0.12179(10) 0.13203(9) 0.0166(3) Uani 1 1 d .
H5A H -0.2013 0.0559 0.1497 0.020 Uiso 1 1 calc R
H5B H -0.2987 0.1392 0.1029 0.020 Uiso 1 1 calc R
C19 C -0.5699(2) 0.30967(11) 0.44062(9) 0.0183(3) Uani 1 1 d .
H19 H -0.4881 0.3067 0.4838 0.022 Uiso 1 1 calc R
O1 O 0.30921(14) 0.33678(7) 0.18722(6) 0.0175(2) Uani 1 1 d .

loop_
_atom_site_aniso_label
_atom_site_aniso_U_11
_atom_site_aniso_U_22
_atom_site_aniso_U_33
_atom_site_aniso_U_23
_atom_site_aniso_U_13
_atom_site_aniso_U_12
C2 0.0131(7) 0.0158(6) 0.0112(6) -0.0006(5) -0.0007(5) -0.0015(6)
C6 0.0114(6) 0.0109(6) 0.0136(6) -0.0007(5) 0.0000(5) -0.0005(5)
C12 0.0130(6) 0.0139(6) 0.0113(6) 0.0017(5) -0.0007(5) -0.0006(5)
O2 0.0122(5) 0.0261(5) 0.0215(5) -0.0060(4) 0.0024(4) 0.0024(4)
C13 0.0151(6) 0.0120(6) 0.0108(6) -0.0019(5) -0.0004(5) 0.0003(5)
C9 0.0167(7) 0.0134(7) 0.0227(7) 0.0036(6) -0.0006(6) -0.0024(5)
C7 0.0109(6) 0.0123(6) 0.0143(6) -0.0004(5) -0.0012(5) 0.0005(5)
C11 0.0133(6) 0.0174(7) 0.0131(6) 0.0015(6) 0.0002(5) 0.0000(6)
O4 0.0092(5) 0.0183(5) 0.0113(4) 0.0006(4) -0.0006(4) 0.0011(4)
C16 0.0134(7) 0.0202(7) 0.0154(6) 0.0041(6) 0.0015(5) -0.0004(6)
C4 0.0183(7) 0.0199(7) 0.0194(7) -0.0076(6) 0.0019(6) 0.0022(6)
O3 0.0180(5) 0.0189(5) 0.0178(5) -0.0028(4) 0.0010(4) -0.0045(4)
C15 0.0080(6) 0.0127(6) 0.0115(6) 0.0000(5) -0.0004(5) 0.0005(5)
C17 0.0123(6) 0.0150(6) 0.0183(7) 0.0019(5) -0.0008(5) 0.0017(5)
C1 0.0134(7) 0.0177(7) 0.0148(6) 0.0035(5) 0.0019(6) -0.0001(5)
C3 0.0124(7) 0.0233(7) 0.0145(6) -0.0032(6) 0.0015(5) 0.0016(5)
C8 0.0171(7) 0.0127(7) 0.0211(7) 0.0019(6) 0.0022(6) 0.0010(5)
C14 0.0138(6) 0.0091(6) 0.0120(6) 0.0014(5) -0.0027(5) 0.0014(5)
C18 0.0212(7) 0.0224(8) 0.0242(8) 0.0067(6) 0.0037(6) -0.0001(6)
C20 0.0299(8) 0.0202(7) 0.0296(8) -0.0040(6) 0.0109(7) -0.0024(6)
C10 0.0089(6) 0.0188(7) 0.0209(7) 0.0039(6) -0.0009(5) -0.0007(5)
C5 0.0163(7) 0.0146(6) 0.0188(6) -0.0049(6) 0.0007(6) 0.0002(6)
C19 0.0186(7) 0.0218(7) 0.0145(6) -0.0002(6) 0.0052(6) -0.0063(6)
O1 0.0112(5) 0.0229(5) 0.0184(5) 0.0010(4) -0.0023(4) -0.0012(4)

loop_
_atom_type_symbol
_atom_type_description
_atom_type_scat_dispersion_real
_atom_type_scat_dispersion_imag
_atom_type_scat_source
C C 0.0181 0.0091 'International Tables Vol C Tables 4.2.6.8 and 6.1.1.4'
H H 0.0000 0.0000 'International Tables Vol C Tables 4.2.6.8 and 6.1.1.4'
O O 0.0492 0.0322 'International Tables Vol C Tables 4.2.6.8 and 6.1.1.4'

loop_
_geom_angle_atom_site_label_1
_geom_angle_atom_site_label_2
_geom_angle_atom_site_label_3
_geom_angle
C16 C2 C15 112.09(11)
C16 C2 C3 111.58(11)
C15 C2 C3 116.35(11)
C1 C2 C16 107.10(11)
C1 C2 C15 123.03(11)
C1 C2 C3 83.55(11)
C7 C6 C15 108.50(11)
C17 C6 C7 110.34(11)
C17 C6 C15 110.61(11)
C17 C6 C5 111.15(11)
C5 C6 C7 108.76(11)
C5 C6 C15 107.38(11)
C13 C12 H12 107.9
C13 C12 C7 113.01(11)
C13 C12 C11 109.88(11)
C7 C12 H12 107.9
C7 C12 C11 109.98(11)
C11 C12 H12 107.9
C1 O2 C3 92.01(10)
C12 C13 H13A 109.2
C12 C13 H13B 109.2
H13A C13 H13B 107.9
C14 C13 C12 112.25(11)
C14 C13 H13A 109.2
C14 C13 H13B 109.2
H9A C9 H9B 108.0
C8 C9 H9A 109.4
C8 C9 H9B 109.4
C10 C9 H9A 109.4
C10 C9 H9B 109.4
C10 C9 C8 111.21(12)
C6 C7 H7 107.0
C12 C7 C6 113.80(11)
C12 C7 H7 107.0
C8 C7 C6 113.19(11)
C8 C7 C12 108.50(11)
C8 C7 H7 107.0
C12 C11 H11 107.1
C10 C11 C12 109.92(11)
C10 C11 H11 107.1
C19 C11 C12 111.92(12)
C19 C11 H11 107.1
C19 C11 C10 113.24(12)
C15 O4 H4 109.5
C2 C16 H16A 109.5
C2 C16 H16B 109.5
C2 C16 H16C 109.5
H16A C16 H16B 109.5
H16A C16 H16C 109.5
H16B C16 H16C 109.5
H4A C4 H4B 107.5
C3 C4 H4A 108.5
C3 C4 H4B 108.5
C3 C4 C5 115.27(12)
C5 C4 H4A 108.5
C5 C4 H4B 108.5
C2 C15 C6 113.46(11)
O4 C15 C2 103.02(10)
O4 C15 C6 110.49(11)
O4 C15 C14 108.51(10)
C14 C15 C2 112.68(11)
C14 C15 C6 108.50(10)
C6 C17 H17A 109.5
C6 C17 H17B 109.5
C6 C17 H17C 109.5
H17A C17 H17B 109.5
H17A C17 H17C 109.5
H17B C17 H17C 109.5
O2 C1 C2 95.16(11)
O1 C1 C2 139.75(14)
O1 C1 O2 124.78(13)
C2 C3 H3 111.9
O2 C3 C2 88.76(10)
O2 C3 C4 110.05(12)
O2 C3 H3 111.9
C4 C3 C2 120.00(12)
C4 C3 H3 111.9
C9 C8 C7 110.56(12)
C9 C8 H8A 109.5
C9 C8 H8B 109.5
C7 C8 H8A 109.5
C7 C8 H8B 109.5
H8A C8 H8B 108.1
C13 C14 C15 114.06(11)
O3 C14 C13 123.02(12)
O3 C14 C15 122.93(12)
H18A C18 H18B 120.0
C10 C18 H18A 120.0
C10 C18 H18B 120.0
H20A C20 H20B 120.0
C19 C20 H20A 120.0
C19 C20 H20B 120.0
C9 C10 C11 114.74(12)
C18 C10 C9 121.96(14)
C18 C10 C11 123.28(14)
C6 C5 H5A 108.7
C6 C5 H5B 108.7
C4 C5 C6 114.14(12)
C4 C5 H5A 108.7
C4 C5 H5B 108.7
H5A C5 H5B 107.6
C11 C19 H19 118.1
C20 C19 C11 123.89(14)
C20 C19 H19 118.1

loop_
_geom_bond_atom_site_label_1
_geom_bond_atom_site_label_2
_geom_bond_distance
C2 C16 1.5401(19)
C2 C15 1.5432(19)
C2 C1 1.5309(19)
C2 C3 1.5524(19)
C6 C7 1.5585(18)
C6 C15 1.5677(17)
C6 C17 1.5346(19)
C6 C5 1.5393(18)
C12 H12 0.9800
C12 C13 1.5426(18)
C12 C7 1.5434(18)
C12 C11 1.5571(18)
O2 C1 1.3548(18)
O2 C3 1.4975(17)
C13 H13A 0.9700
C13 H13B 0.9700
C13 C14 1.5089(19)
C9 H9A 0.9700
C9 H9B 0.9700
C9 C8 1.529(2)
C9 C10 1.503(2)
C7 H7 0.9800
C7 C8 1.5390(19)
C11 H11 0.9800
C11 C10 1.5209(19)
C11 C19 1.498(2)
O4 H4 0.8200
O4 C15 1.4324(16)
C16 H16A 0.9600
C16 H16B 0.9600
C16 H16C 0.9600
C4 H4A 0.9700
C4 H4B 0.9700
C4 C3 1.522(2)
C4 C5 1.532(2)
O3 C14 1.2041(18)
C15 C14 1.5382(18)
C17 H17A 0.9600
C17 H17B 0.9600
C17 H17C 0.9600
C1 O1 1.1953(18)
C3 H3 0.9800
C8 H8A 0.9700
C8 H8B 0.9700
C18 H18A 0.9300
C18 H18B 0.9300
C18 C10 1.323(2)
C20 H20A 0.9300
C20 H20B 0.9300
C20 C19 1.322(2)
C5 H5A 0.9700
C5 H5B 0.9700
C19 H19 0.9300

loop_
_geom_torsion_atom_site_label_1
_geom_torsion_atom_site_label_2
_geom_torsion_atom_site_label_3
_geom_torsion_atom_site_label_4
_geom_torsion
C2 C15 C14 C13 173.50(11)
C2 C15 C14 O3 -6.95(18)
C6 C7 C8 C9 -171.88(12)
C6 C15 C14 C13 -60.00(14)
C6 C15 C14 O3 119.55(14)
C12 C13 C14 O3 -126.59(14)
C12 C13 C14 C15 52.96(14)
C12 C7 C8 C9 60.80(15)
C12 C11 C10 C9 -51.99(16)
C12 C11 C10 C18 126.64(15)
C12 C11 C19 C20 120.15(16)
C13 C12 C7 C6 48.83(15)
C13 C12 C7 C8 175.80(11)
C13 C12 C11 C10 -179.03(11)
C13 C12 C11 C19 -52.29(15)
C7 C6 C15 C2 -175.05(11)
C7 C6 C15 O4 -59.95(13)
C7 C6 C15 C14 58.90(13)
C7 C6 C5 C4 178.76(12)
C7 C12 C13 C14 -45.85(15)
C7 C12 C11 C10 55.95(14)
C7 C12 C11 C19 -177.31(12)
C11 C12 C13 C14 -169.10(11)
C11 C12 C7 C6 172.03(11)
C11 C12 C7 C8 -61.00(14)
O4 C15 C14 C13 60.08(14)
O4 C15 C14 O3 -120.37(14)
C16 C2 C15 C6 166.25(11)
C16 C2 C15 O4 46.79(13)
C16 C2 C15 C14 -69.95(14)
C16 C2 C1 O2 -105.08(11)
C16 C2 C1 O1 68.2(2)
C16 C2 C3 O2 100.86(12)
C16 C2 C3 C4 -146.59(13)
C15 C2 C1 O2 122.90(13)
C15 C2 C1 O1 -63.9(2)
C15 C2 C3 O2 -128.80(12)
C15 C2 C3 C4 -16.25(19)
C15 C6 C7 C12 -55.38(14)
C15 C6 C7 C8 -179.87(11)
C15 C6 C5 C4 61.54(15)
C17 C6 C7 C12 65.94(14)
C17 C6 C7 C8 -58.55(14)
C17 C6 C15 C2 63.79(14)
C17 C6 C15 O4 178.90(10)
C17 C6 C15 C14 -62.26(14)
C17 C6 C5 C4 -59.57(15)
C1 C2 C15 C6 -63.77(16)
C1 C2 C15 O4 176.76(12)
C1 C2 C15 C14 60.03(16)
C1 C2 C3 O2 -5.01(9)
C1 C2 C3 C4 107.54(14)
C1 O2 C3 C2 5.63(11)
C1 O2 C3 C4 -116.00(12)
C3 C2 C15 C6 36.16(16)
C3 C2 C15 O4 -83.30(13)
C3 C2 C15 C14 159.96(11)
C3 C2 C1 O2 5.56(10)
C3 C2 C1 O1 178.80(19)
C3 O2 C1 C2 -5.73(11)
C3 O2 C1 O1 179.58(15)
C3 C4 C5 C6 -42.75(18)
C8 C9 C10 C11 52.09(16)
C8 C9 C10 C18 -126.56(15)
C10 C9 C8 C7 -55.76(15)
C10 C11 C19 C20 -114.93(16)
C5 C6 C7 C12 -171.89(11)
C5 C6 C7 C8 63.62(14)
C5 C6 C15 C2 -57.66(14)
C5 C6 C15 O4 57.45(13)
C5 C6 C15 C14 176.30(11)
C5 C4 C3 C2 18.9(2)
C5 C4 C3 O2 119.49(13)
C19 C11 C10 C9 -177.99(12)
C19 C11 C10 C18 0.6(2)
